data_7050959
loop_
_publ_author_name
'Chen, Wang'
'Lam, Yu-Lin'
'Wong, Ming Wah'
'Huang, Hsing Hua'
'Liang, Eping'

_publ_section_title
;
 Gauche/trans equilibria of 2,2'-bi-1,3-dioxolanyl,
 2,2'-dimethyl-2,2'-bi-1,3-dioxolanyl, 2,2'-bi-1,3-dithiolanyl
 and 2,2'-dimethyl-2,2'-bi-1,3-dithiolanyl in different
 media--theory and experiment
;
_journal_coden_ASTM NJCHE5
_journal_issue 11
_journal_name_full 'New Journal of Chemistry'
_journal_page_first 1686
_journal_page_last 1692
_journal_paper_doi 10.1039/b205139g
_journal_volume 26
_journal_year 2002
_chemical_formula_sum 'C8 H14 O4'
_chemical_formula_weight 174.19
_chemical_melting_point 304.15
_chemical_name_systematic
; 
2,2'-Dimethyl-2,2'-bi-1,3-dioxolanyl 
;
_space_group_IT_number 14
_symmetry_cell_setting monoclinic
_symmetry_space_group_name_Hall '-P 2yn'
_symmetry_space_group_name_H-M 'P 1 21/n 1'
_atom_sites_solution_hydrogens geom
_atom_sites_solution_primary direct
_atom_sites_solution_secondary difmap
_audit_creation_method SHELXL-97
_cell_angle_alpha 90.00
_cell_angle_beta 102.624(3)
_cell_angle_gamma 90.00
_cell_formula_units_Z 2
_cell_length_a 5.6870(9)
_cell_length_b 11.0509(17)
_cell_length_c 6.8521(11)
_cell_measurement_reflns_used 3512
_cell_measurement_temperature 223(2)
_cell_measurement_theta_max 30.0
_cell_measurement_theta_min 3.05
_cell_volume 420.22(11)
_computing_cell_refinement 'Bruker AXS, SAINT'
_computing_data_collection 'Bruker AXS, SMART'
_computing_data_reduction 'Bruker AXS, SAINT'
_computing_molecular_graphics 'Bruker AXS, SHELXTL'
_computing_publication_material 'Bruker AXS, SHELXTL'
_computing_structure_refinement 'SHELXL-97 (Sheldrick, 1997)'
_computing_structure_solution 'SHELXS-97 (Sheldrick, 1990)'
_diffrn_ambient_temperature 223(2)
_diffrn_measured_fraction_theta_full 0.995
_diffrn_measured_fraction_theta_max 0.995
_diffrn_measurement_device_type 'CCD area detector'
_diffrn_measurement_method 'w scans'
_diffrn_radiation_monochromator graphite
_diffrn_radiation_source 'fine-focus sealed tube'
_diffrn_radiation_type MoK\a
_diffrn_radiation_wavelength 0.71073
_diffrn_reflns_av_R_equivalents 0.0647
_diffrn_reflns_av_sigmaI/netI 0.0398
_diffrn_reflns_limit_h_max 7
_diffrn_reflns_limit_h_min -5
_diffrn_reflns_limit_k_max 14
_diffrn_reflns_limit_k_min -15
_diffrn_reflns_limit_l_max 9
_diffrn_reflns_limit_l_min -9
_diffrn_reflns_number 3404
_diffrn_reflns_theta_full 29.99
_diffrn_reflns_theta_max 29.99
_diffrn_reflns_theta_min 3.56
_exptl_absorpt_coefficient_mu 0.110
_exptl_absorpt_correction_T_max 0.921249
_exptl_absorpt_correction_T_min 0.510869
_exptl_absorpt_correction_type 'sadabs (Sheldrick, 1996)'
_exptl_crystal_colour colorless
_exptl_crystal_density_diffrn 1.377
_exptl_crystal_density_meas ?
_exptl_crystal_density_method .
_exptl_crystal_description 'rectangular shape, cut'
_exptl_crystal_F_000 188
_exptl_crystal_size_max 0.68
_exptl_crystal_size_mid 0.40
_exptl_crystal_size_min 0.10
_refine_diff_density_max 0.767
_refine_diff_density_min -0.319
_refine_diff_density_rms 0.107
_refine_ls_extinction_coef none
_refine_ls_extinction_method none
_refine_ls_goodness_of_fit_ref 1.100
_refine_ls_hydrogen_treatment mixed
_refine_ls_matrix_type full
_refine_ls_number_parameters 56
_refine_ls_number_reflns 1219
_refine_ls_number_restraints 0
_refine_ls_restrained_S_all 1.100
_refine_ls_R_factor_all 0.0836
_refine_ls_R_factor_gt 0.0668
_refine_ls_shift/su_max 0.000
_refine_ls_shift/su_mean 0.000
_refine_ls_structure_factor_coef Fsqd
_refine_ls_weighting_details 'calc w=1/[\s^2^(Fo^2^)+(0.1214P)^2^+0.0832P] where P=(Fo^2^+2Fc^2^)/3'
_refine_ls_weighting_scheme calc
_refine_ls_wR_factor_gt 0.1634
_refine_ls_wR_factor_ref 0.1963
_reflns_number_gt 999
_reflns_number_total 1219
_reflns_threshold_expression >2sigma(I)
_cod_data_source_file b205139g.txt
_cod_data_source_block 2,2'-Dimethyl-2,2'-bi-1,3-dioxolanyl
_cod_depositor_comments
;
The following automatic conversions were performed:
'_symmetry_cell_setting' value 'Monoclinic' changed to 'monoclinic'
according to '/home/adriana/struct/CIF-dictionaries/cif_core.dic'
dictionary named 'cif_core.dic' version 2.4.1 from 2010-06-29.

Automatic conversion script
Id: cif_fix_enum 1555 2011-01-17 13:19:09Z saulius 

The following automatic conversions were performed:

'_chemical_melting_point' value '31 C' was changed to '304.15' - it
was converted from degrees Celsius(C) to Kelvins(K).

Automatic conversion script
Id: cif_fix_values 1569 2011-02-09 13:29:24Z adriana 
;
_cod_original_sg_symbol_H-M P2(1)/n
_cod_database_code 7050959

loop_
_symmetry_equiv_pos_as_xyz
'x, y, z'
'-x+1/2, y+1/2, -z+1/2'
'-x, -y, -z'
'x-1/2, -y-1/2, z-1/2'

loop_
_atom_site_label
_atom_site_type_symbol
_atom_site_fract_x
_atom_site_fract_y
_atom_site_fract_z
_atom_site_U_iso_or_equiv
_atom_site_adp_type
_atom_site_occupancy
_atom_site_symmetry_multiplicity
_atom_site_calc_flag
_atom_site_refinement_flags
_atom_site_disorder_assembly
_atom_site_disorder_group
O1 O 1.05401(19) 0.64564(9) 0.39836(16) 0.0268(3) Uani 1 1 d . . .
O2 O 0.7617(2) 0.50674(9) 0.27140(17) 0.0256(3) Uani 1 1 d . . .
C1 C 1.1727(3) 0.44837(15) 0.2979(2) 0.0287(4) Uani 1 1 d . . .
H2A H 1.1736 0.4812 0.1684 0.043 Uiso 1 1 calc R . .
H2B H 1.1225 0.3653 0.2844 0.043 Uiso 1 1 calc R . .
H2C H 1.3318 0.4533 0.3812 0.043 Uiso 1 1 calc R . .
C2 C 0.9996(2) 0.51985(11) 0.3922(2) 0.0215(3) Uani 1 1 d . . .
C3 C 0.8973(3) 0.69916(14) 0.2274(2) 0.0306(4) Uani 1 1 d . . .
H3A H 0.9641 0.6924 0.1092 0.037 Uiso 1 1 calc R . .
H3B H 0.8669 0.7837 0.2508 0.037 Uiso 1 1 calc R . .
C4 C 0.6712(3) 0.62436(14) 0.2075(3) 0.0291(4) Uani 1 1 d . . .
H4A H 0.5693 0.6555 0.2924 0.035 Uiso 1 1 calc R . .
H4B H 0.5803 0.6228 0.0701 0.035 Uiso 1 1 calc R . .

loop_
_atom_site_aniso_label
_atom_site_aniso_U_11
_atom_site_aniso_U_22
_atom_site_aniso_U_33
_atom_site_aniso_U_23
_atom_site_aniso_U_13
_atom_site_aniso_U_12
O1 0.0316(6) 0.0151(5) 0.0303(6) 0.0025(3) -0.0010(4) -0.0053(4)
O2 0.0245(6) 0.0166(5) 0.0317(6) 0.0019(3) -0.0027(4) -0.0016(4)
C1 0.0297(8) 0.0290(8) 0.0284(8) -0.0032(5) 0.0083(6) 0.0011(6)
C2 0.0215(7) 0.0144(6) 0.0275(7) -0.0001(4) 0.0028(5) -0.0020(4)
C3 0.0402(9) 0.0186(7) 0.0295(8) 0.0046(5) -0.0001(6) -0.0028(6)
C4 0.0297(8) 0.0209(7) 0.0330(8) 0.0047(5) -0.0013(6) 0.0039(5)

loop_
_atom_type_symbol
_atom_type_description
_atom_type_scat_dispersion_real
_atom_type_scat_dispersion_imag
_atom_type_scat_source
C C 0.0033 0.0016 'International Tables Vol C Tables 4.2.6.8 and 6.1.1.4'
H H 0.0000 0.0000 'International Tables Vol C Tables 4.2.6.8 and 6.1.1.4'
O O 0.0106 0.0060 'International Tables Vol C Tables 4.2.6.8 and 6.1.1.4'

loop_
_geom_angle_atom_site_label_1
_geom_angle_atom_site_label_2
_geom_angle_atom_site_label_3
_geom_angle
_geom_angle_site_symmetry_1
_geom_angle_site_symmetry_3
_geom_angle_publ_flag
C2 O1 C3 106.63(11) . . ?
C2 O2 C4 108.46(10) . . ?
O1 C2 O2 106.74(10) . . ?
O1 C2 C1 111.43(12) . . ?
O2 C2 C1 108.75(12) . . ?
O1 C2 C2 107.14(13) . 3_766 ?
O2 C2 C2 109.28(14) . 3_766 ?
C1 C2 C2 113.27(14) . 3_766 ?
O1 C3 C4 102.30(12) . . ?
O2 C4 C3 103.14(12) . . ?

loop_
_geom_bond_atom_site_label_1
_geom_bond_atom_site_label_2
_geom_bond_distance
_geom_bond_site_symmetry_2
_geom_bond_publ_flag
O1 C2 1.4228(15) . ?
O1 C3 1.4351(18) . ?
O2 C2 1.4306(18) . ?
O2 C4 1.4310(17) . ?
C1 C2 1.513(2) . ?
C2 C2 1.540(3) 3_766 ?
C3 C4 1.509(2) . ?

loop_
_geom_torsion_atom_site_label_1
_geom_torsion_atom_site_label_2
_geom_torsion_atom_site_label_3
_geom_torsion_atom_site_label_4
_geom_torsion
_geom_torsion_site_symmetry_1
_geom_torsion_site_symmetry_2
_geom_torsion_site_symmetry_3
_geom_torsion_site_symmetry_4
_geom_torsion_publ_flag
C3 O1 C2 O2 -21.65(15) . . . . ?
C3 O1 C2 C1 96.96(14) . . . . ?
C3 O1 C2 C2 -138.62(15) . . . 3_766 ?
C4 O2 C2 O1 -0.91(15) . . . . ?
C4 O2 C2 C1 -121.25(13) . . . . ?
C4 O2 C2 C2 114.64(14) . . . 3_766 ?
C2 O1 C3 C4 34.23(15) . . . . ?
C2 O2 C4 C3 21.59(16) . . . . ?
O1 C3 C4 O2 -33.84(15) . . . . ?

loop_
_cod_changelog_entry_id
_cod_changelog_entry_author
_cod_changelog_entry_date
_cod_changelog_entry_text
1 'Vaitkus, Antanas' 2022-05-06T20:25:00+03:00 'Updated bibliographic information.'
